data_7126439
loop_
_publ_author_name
'Wang, Jian-Xin'
'Yu, Yi-Shuai'
'Niu, Li-Ya'
'Zou, Bo'
'Wang, Kai'
'Yang, Qing-Zheng'

_publ_section_title
;
 A difluoroboron \b-diketonate based thermometer with
 temperature-dependent emission wavelength.
;
_journal_issue 46
_journal_name_full 'Chemical communications (Cambridge, England)'
_journal_page_first 6269
_journal_page_last 6272
_journal_paper_doi 10.1039/d0cc01505a
_journal_volume 56
_journal_year 2020
_chemical_formula_moiety 'C24 H29 B F2 O3'
_chemical_formula_sum 'C24 H29 B F2 O3'
_chemical_formula_weight 414.28
_space_group_crystal_system triclinic
_space_group_IT_number 2
_space_group_name_Hall '-P 1'
_space_group_name_H-M_alt 'P -1'
_atom_sites_solution_hydrogens geom
_atom_sites_solution_primary dual
_audit_creation_date 2018-11-29
_audit_creation_method
;
Olex2 1.2
(compiled 2018.05.29 svn.r3508 for OlexSys, GUI svn.r5506)
;
_audit_update_record
;
2019-07-25 deposited with the CCDC.	2020-04-22 downloaded from the CCDC.
;
_cell_angle_alpha 70.555(4)
_cell_angle_beta 79.713(4)
_cell_angle_gamma 77.319(4)
_cell_formula_units_Z 4
_cell_length_a 10.1217(5)
_cell_length_b 14.7660(7)
_cell_length_c 16.0705(7)
_cell_measurement_reflns_used 13441
_cell_measurement_temperature 150.01(10)
_cell_measurement_theta_max 29.1130
_cell_measurement_theta_min 2.3380
_cell_volume 2195.03(19)
_computing_cell_refinement 'CrysAlisPro 1.171.39.29a (Rigaku OD, 2015)'
_computing_data_collection 'CrysAlisPro 1.171.39.29a (Rigaku OD, 2015)'
_computing_data_reduction 'CrysAlisPro 1.171.39.29a (Rigaku OD, 2015)'
_computing_molecular_graphics 'Olex2 (Dolomanov et al., 2009)'
_computing_publication_material 'Olex2 (Dolomanov et al., 2009)'
_computing_structure_refinement 'ShelXL (Sheldrick, 2015)'
_computing_structure_solution 'ShelXT (Sheldrick, 2015)'
_diffrn_ambient_environment N~2~
_diffrn_ambient_temperature 150.01(10)
_diffrn_detector 'CCD plate'
_diffrn_measured_fraction_theta_full 0.999
_diffrn_measured_fraction_theta_max 0.903
_diffrn_measurement_details
;
List of Runs (angles in degrees, time in seconds):

  # Type    Start    End  Width  t~exp~   \w     \q     \k     \f   Frames
#--------------------------------------------------------------------------
  1  \w     46.00  72.00   0.50    4.00    --  -15.70  57.00 120.00   52
  2  \w    -57.00 -10.00   0.50    4.00    --  -15.70  77.00 -30.00   94
  3  \w    -57.00 -17.00   0.50    4.00    --  -15.70  77.00-120.00   80
  4  \w    -35.00  32.00   0.50    4.00    --  -15.70  57.00 -30.00  134
  5  \w    -56.00 -25.00   0.50    4.00    --  -15.70  77.00  60.00   62
  6  \w    -49.00  30.00   0.50    4.00    --  -15.70  57.00 120.00  158
  7  \w    -14.00  12.00   0.50    4.00    --   15.80  71.00-125.48   52
  8  \w    -18.00 105.00   0.50    4.00    --   15.80  57.00-150.00  246
  9  \w     14.00  81.00   0.50    4.00    --   15.80  57.00  30.00  134
 10  \w     35.00  83.00   0.50    4.00    --   15.80  71.00-125.48   96
 11  \w     35.00 102.00   0.50    4.00    --   15.80  57.00  90.00  134
;
_diffrn_measurement_device 'four-circle diffractometer'
_diffrn_measurement_device_type 'XtaLAB AFC12 (RINC): Kappa single'
_diffrn_measurement_method '\w scans'
_diffrn_orient_matrix_type 'CrysAlisPro convention (1999,Acta A55,543-557)'
_diffrn_orient_matrix_UB_11 0.0172288000
_diffrn_orient_matrix_UB_12 -0.0336364000
_diffrn_orient_matrix_UB_13 0.0413979000
_diffrn_orient_matrix_UB_21 -0.0610102000
_diffrn_orient_matrix_UB_22 -0.0186344000
_diffrn_orient_matrix_UB_23 0.0056866000
_diffrn_orient_matrix_UB_31 0.0347722000
_diffrn_orient_matrix_UB_32 -0.0345838000
_diffrn_orient_matrix_UB_33 -0.0217697000
_diffrn_radiation_monochromator graphite
_diffrn_radiation_probe x-ray
_diffrn_radiation_type MoK\a
_diffrn_radiation_wavelength 0.71073
_diffrn_reflns_av_R_equivalents 0.0228
_diffrn_reflns_av_unetI/netI 0.0284
_diffrn_reflns_Laue_measured_fraction_full 0.999
_diffrn_reflns_Laue_measured_fraction_max 0.903
_diffrn_reflns_limit_h_max 13
_diffrn_reflns_limit_h_min -13
_diffrn_reflns_limit_k_max 20
_diffrn_reflns_limit_k_min -19
_diffrn_reflns_limit_l_max 21
_diffrn_reflns_limit_l_min -21
_diffrn_reflns_number 29553
_diffrn_reflns_point_group_measured_fraction_full 0.999
_diffrn_reflns_point_group_measured_fraction_max 0.903
_diffrn_reflns_theta_full 25.242
_diffrn_reflns_theta_max 29.512
_diffrn_reflns_theta_min 2.076
_diffrn_source 'fine-focus sealed X-ray tube'
_diffrn_source_type 'Enhance (Mo) X-ray Source'
_exptl_absorpt_coefficient_mu 0.091
_exptl_absorpt_correction_T_max 1.00000
_exptl_absorpt_correction_T_min 0.62069
_exptl_absorpt_correction_type multi-scan
_exptl_absorpt_process_details
;
CrysAlisPro 1.171.39.29a (Rigaku Oxford Diffraction, 2015)
Empirical absorption correction using spherical harmonics,
 implemented in SCALE3 ABSPACK scaling algorithm.
;
_exptl_crystal_colour yellow
_exptl_crystal_density_diffrn 1.254
_exptl_crystal_description block
_exptl_crystal_F_000 880
_exptl_crystal_size_max 0.4
_exptl_crystal_size_mid 0.22
_exptl_crystal_size_min 0.12
_refine_diff_density_max 0.361
_refine_diff_density_min -0.214
_refine_diff_density_rms 0.046
_refine_ls_extinction_method none
_refine_ls_goodness_of_fit_ref 1.027
_refine_ls_hydrogen_treatment constr
_refine_ls_matrix_type full
_refine_ls_number_parameters 555
_refine_ls_number_reflns 11037
_refine_ls_number_restraints 0
_refine_ls_restrained_S_all 1.027
_refine_ls_R_factor_all 0.0555
_refine_ls_R_factor_gt 0.0454
_refine_ls_shift/su_max 0.001
_refine_ls_shift/su_mean 0.000
_refine_ls_structure_factor_coef Fsqd
_refine_ls_weighting_details 'w=1/[\s^2^(Fo^2^)+(0.0694P)^2^+0.5004P] where P=(Fo^2^+2Fc^2^)/3'
_refine_ls_weighting_scheme calc
_refine_ls_wR_factor_gt 0.1230
_refine_ls_wR_factor_ref 0.1292
_reflns_Friedel_coverage 0.000
_reflns_number_gt 9117
_reflns_number_total 11037
_reflns_threshold_expression 'I > 2\s(I)'
_cod_data_source_file d0cc01505a2.cif
_cod_data_source_block 150k
_cod_depositor_comments 'Adding full bibliography for 7126433--7126447.cif.'
_cod_database_code 7126439
_shelx_shelxl_version_number 2018/3
_chemical_oxdiff_formula 'C24 H29 B F2 O3'
_shelx_space_group_comment
;
The symmetry employed for this shelxl refinement is uniquely defined
by the following loop, which should always be used as a source of
symmetry information in preference to the above space-group names.
They are only intended as comments.
;
_shelx_estimated_absorpt_t_max 0.989
_shelx_estimated_absorpt_t_min 0.964
_reflns_odcompleteness_completeness 90.26
_reflns_odcompleteness_iscentric 1
_reflns_odcompleteness_theta 29.45
_olex2_refinement_description
;
1. Fixed Uiso
 At 1.2 times of:
  All C(H) groups
 At 1.5 times of:
  All C(H,H,H) groups
2.a Aromatic/amide H refined with riding coordinates:
 C3(H3), C5(H5), C6(H6), C7(H7), C9(H9), C12(H12), C14(H14), C16(H16),
 C27(H27), C28(H28), C29(H29), C31(H31), C33(H33), C36(H36), C38(H38), C40(H40)
2.b Idealised Me refined as rotating group:
 C1(H1A,H1B,H1C), C18(H18A,H18B,H18C), C19(H19A,H19B,H19C), C20(H20A,H20B,
 H20C), C22(H22A,H22B,H22C), C23(H23A,H23B,H23C), C24(H24A,H24B,H24C), C25(H25A,
 H25B,H25C), C42(H42A,H42B,H42C), C43(H43A,H43B,H43C), C44(H44A,H44B,H44C),
 C46(H46A,H46B,H46C), C47(H47A,H47B,H47C), C48(H48A,H48B,H48C)
;
_olex2_submission_special_instructions 'No special instructions were received'
_oxdiff_exptl_absorpt_empirical_details
;
Empirical correction (ABSPACK) includes:
- Absorption correction using spherical harmonics
- Frame scaling
;
_oxdiff_exptl_absorpt_empirical_full_max 1.398
_oxdiff_exptl_absorpt_empirical_full_min 0.663

loop_
_space_group_symop_operation_xyz
'x, y, z'
'-x, -y, -z'

loop_
_atom_site_label
_atom_site_type_symbol
_atom_site_fract_x
_atom_site_fract_y
_atom_site_fract_z
_atom_site_U_iso_or_equiv
_atom_site_adp_type
_atom_site_occupancy
_atom_site_site_symmetry_order
_atom_site_calc_flag
_atom_site_refinement_flags_posn
_atom_site_refinement_flags_adp
_atom_site_refinement_flags_occupancy
_atom_site_disorder_assembly
_atom_site_disorder_group
F1 F 0.18453(8) 0.24651(6) 0.38891(5) 0.03860(19) Uani 1 1 d . . . . .
F2 F 0.22894(8) 0.10326(6) 0.35860(5) 0.0397(2) Uani 1 1 d . . . . .
O1 O 0.00491(8) 0.17256(7) 0.38906(5) 0.02832(19) Uani 1 1 d . . . . .
O2 O 0.16156(8) 0.10354(7) 0.50350(5) 0.02800(19) Uani 1 1 d . . . . .
O3 O -0.39651(10) 0.31650(7) 0.21622(6) 0.0370(2) Uani 1 1 d . . . . .
C1 C -0.28631(17) 0.35119(13) 0.15668(10) 0.0506(4) Uani 1 1 d . . . . .
H1A H -0.318282 0.391422 0.099497 0.076 Uiso 1 1 calc GR . . . .
H1B H -0.217502 0.295908 0.148217 0.076 Uiso 1 1 calc GR . . . .
H1C H -0.246109 0.390498 0.180701 0.076 Uiso 1 1 calc GR . . . .
C2 C -0.37065(12) 0.25782(9) 0.29980(8) 0.0263(2) Uani 1 1 d . . . . .
C3 C -0.24380(11) 0.23332(8) 0.33069(7) 0.0231(2) Uani 1 1 d . . . . .
H3 H -0.167005 0.256803 0.292926 0.028 Uiso 1 1 calc R . . . .
C4 C -0.23037(11) 0.17337(8) 0.41848(7) 0.0212(2) Uani 1 1 d . . . . .
C5 C -0.34302(12) 0.13787(9) 0.47317(8) 0.0272(2) Uani 1 1 d . . . . .
H5 H -0.333944 0.096882 0.532338 0.033 Uiso 1 1 calc R . . . .
C6 C -0.46891(12) 0.16289(10) 0.44047(9) 0.0313(3) Uani 1 1 d . . . . .
H6 H -0.545682 0.138583 0.477559 0.038 Uiso 1 1 calc R . . . .
C7 C -0.48324(12) 0.22270(10) 0.35466(9) 0.0304(3) Uani 1 1 d . . . . .
H7 H -0.569684 0.239860 0.333082 0.036 Uiso 1 1 calc R . . . .
C8 C -0.09555(11) 0.14914(8) 0.45024(7) 0.0197(2) Uani 1 1 d . . . . .
C9 C -0.07307(11) 0.10397(8) 0.53858(7) 0.0230(2) Uani 1 1 d . . . . .
H9 H -0.147600 0.088121 0.582699 0.028 Uiso 1 1 calc R . . . .
C10 C 0.05821(11) 0.08197(8) 0.56247(7) 0.0191(2) Uani 1 1 d . . . . .
C11 C 0.09208(11) 0.03300(8) 0.65444(7) 0.0200(2) Uani 1 1 d . . . . .
C12 C 0.22366(11) 0.02996(8) 0.67333(7) 0.0208(2) Uani 1 1 d . . . . .
H12 H 0.289438 0.057128 0.626838 0.025 Uiso 1 1 calc R . . . .
C13 C 0.25823(11) -0.01247(8) 0.75943(7) 0.0209(2) Uani 1 1 d . . . . .
C14 C 0.15834(11) -0.05289(8) 0.82592(7) 0.0220(2) Uani 1 1 d . . . . .
H14 H 0.181078 -0.082526 0.884976 0.026 Uiso 1 1 calc R . . . .
C15 C 0.02733(11) -0.05142(8) 0.80906(7) 0.0210(2) Uani 1 1 d . . . . .
C16 C -0.00456(11) -0.00775(8) 0.72172(7) 0.0207(2) Uani 1 1 d . . . . .
H16 H -0.092947 -0.005907 0.708257 0.025 Uiso 1 1 calc R . . . .
C17 C 0.39731(11) -0.01175(9) 0.78498(8) 0.0240(2) Uani 1 1 d . . . . .
C18 C 0.49570(12) 0.02921(10) 0.70349(9) 0.0332(3) Uani 1 1 d . . . . .
H18A H 0.508798 -0.009916 0.663008 0.050 Uiso 1 1 calc GR . . . .
H18B H 0.583592 0.026839 0.722377 0.050 Uiso 1 1 calc GR . . . .
H18C H 0.457700 0.096913 0.672932 0.050 Uiso 1 1 calc GR . . . .
C19 C 0.37403(14) 0.05223(12) 0.84596(11) 0.0427(4) Uani 1 1 d . . . . .
H19A H 0.332180 0.118626 0.814510 0.064 Uiso 1 1 calc GR . . . .
H19B H 0.461567 0.053608 0.863118 0.064 Uiso 1 1 calc GR . . . .
H19C H 0.313443 0.025389 0.899288 0.064 Uiso 1 1 calc GR . . . .
C20 C 0.46290(13) -0.11563(10) 0.83423(9) 0.0351(3) Uani 1 1 d . . . . .
H20A H 0.401193 -0.143163 0.886638 0.053 Uiso 1 1 calc GR . . . .
H20B H 0.549168 -0.113968 0.852859 0.053 Uiso 1 1 calc GR . . . .
H20C H 0.480246 -0.156139 0.794651 0.053 Uiso 1 1 calc GR . . . .
C21 C -0.08218(12) -0.09492(9) 0.88192(7) 0.0246(2) Uani 1 1 d . . . . .
C22 C -0.03174(14) -0.13597(11) 0.97365(8) 0.0362(3) Uani 1 1 d . . . . .
H22A H 0.046525 -0.188449 0.973175 0.054 Uiso 1 1 calc GR . . . .
H22B H -0.105118 -0.161726 1.018115 0.054 Uiso 1 1 calc GR . . . .
H22C H -0.004301 -0.084024 0.988446 0.054 Uiso 1 1 calc GR . . . .
C23 C -0.12347(15) -0.17717(10) 0.85957(9) 0.0374(3) Uani 1 1 d . . . . .
H23A H -0.159403 -0.151123 0.801914 0.056 Uiso 1 1 calc GR . . . .
H23B H -0.193781 -0.205051 0.905560 0.056 Uiso 1 1 calc GR . . . .
H23C H -0.043631 -0.227984 0.856935 0.056 Uiso 1 1 calc GR . . . .
C24 C -0.20730(13) -0.01556(11) 0.88641(9) 0.0364(3) Uani 1 1 d . . . . .
H24A H -0.181280 0.036433 0.901925 0.055 Uiso 1 1 calc GR . . . .
H24B H -0.278073 -0.043907 0.931679 0.055 Uiso 1 1 calc GR . . . .
H24C H -0.242446 0.011495 0.828510 0.055 Uiso 1 1 calc GR . . . .
B1 B 0.14750(13) 0.15790(10) 0.40851(8) 0.0235(3) Uani 1 1 d . . . . .
F3 F 0.27416(7) 0.39224(6) 0.62122(5) 0.03312(17) Uani 1 1 d . . . . .
F4 F 0.30719(7) 0.24840(5) 0.59272(5) 0.03345(17) Uani 1 1 d . . . . .
O4 O 0.32889(8) 0.38953(6) 0.47472(5) 0.02726(18) Uani 1 1 d . . . . .
O5 O 0.49428(8) 0.31955(7) 0.58418(5) 0.02927(19) Uani 1 1 d . . . . .
O6 O 0.87713(9) 0.21634(7) 0.75658(6) 0.0357(2) Uani 1 1 d . . . . .
C25 C 1.00416(15) 0.20208(11) 0.78936(9) 0.0378(3) Uani 1 1 d . . . . .
H25A H 1.075933 0.168895 0.754630 0.057 Uiso 1 1 calc GR . . . .
H25B H 0.998318 0.162099 0.851872 0.057 Uiso 1 1 calc GR . . . .
H25C H 1.025717 0.265417 0.784163 0.057 Uiso 1 1 calc GR . . . .
C26 C 0.86845(12) 0.27128(9) 0.66978(8) 0.0253(2) Uani 1 1 d . . . . .
C27 C 0.97557(12) 0.31129(10) 0.61300(9) 0.0311(3) Uani 1 1 d . . . . .
H27 H 1.061615 0.301426 0.633458 0.037 Uiso 1 1 calc R . . . .
C28 C 0.95542(13) 0.36599(11) 0.52582(9) 0.0352(3) Uani 1 1 d . . . . .
H28 H 1.028680 0.393212 0.486725 0.042 Uiso 1 1 calc R . . . .
C29 C 0.83074(12) 0.38150(10) 0.49495(8) 0.0299(3) Uani 1 1 d . . . . .
H29 H 0.818356 0.419245 0.435267 0.036 Uiso 1 1 calc R . . . .
C30 C 0.72276(11) 0.34100(8) 0.55255(7) 0.0218(2) Uani 1 1 d . . . . .
C31 C 0.74249(11) 0.28536(8) 0.63988(8) 0.0241(2) Uani 1 1 d . . . . .
H31 H 0.669967 0.257084 0.678929 0.029 Uiso 1 1 calc R . . . .
C32 C 0.58682(11) 0.35882(8) 0.52385(7) 0.0210(2) Uani 1 1 d . . . . .
C33 C 0.55558(11) 0.41451(8) 0.43924(7) 0.0238(2) Uani 1 1 d . . . . .
H33 H 0.623702 0.444148 0.396460 0.029 Uiso 1 1 calc R . . . .
C34 C 0.42488(11) 0.42717(8) 0.41673(7) 0.0211(2) Uani 1 1 d . . . . .
C35 C 0.38694(11) 0.48192(8) 0.32675(7) 0.0214(2) Uani 1 1 d . . . . .
C36 C 0.46709(12) 0.54826(8) 0.26784(8) 0.0241(2) Uani 1 1 d . . . . .
H36 H 0.546149 0.557616 0.285952 0.029 Uiso 1 1 calc R . . . .
C37 C 0.43132(12) 0.60026(8) 0.18323(8) 0.0250(2) Uani 1 1 d . . . . .
C38 C 0.31467(12) 0.58327(9) 0.15908(7) 0.0258(2) Uani 1 1 d . . . . .
H38 H 0.289597 0.618532 0.101277 0.031 Uiso 1 1 calc R . . . .
C39 C 0.23365(11) 0.51726(8) 0.21556(7) 0.0225(2) Uani 1 1 d . . . . .
C40 C 0.27138(11) 0.46674(8) 0.30096(7) 0.0226(2) Uani 1 1 d . . . . .
H40 H 0.217754 0.421859 0.341511 0.027 Uiso 1 1 calc R . . . .
C41 C 0.51351(13) 0.67521(9) 0.11668(8) 0.0299(3) Uani 1 1 d . . . . .
C42 C 0.63893(16) 0.68194(13) 0.15408(11) 0.0498(4) Uani 1 1 d . . . . .
H42A H 0.610033 0.699084 0.209267 0.075 Uiso 1 1 calc GR . . . .
H42B H 0.686477 0.732139 0.110657 0.075 Uiso 1 1 calc GR . . . .
H42C H 0.700444 0.618889 0.166243 0.075 Uiso 1 1 calc GR . . . .
C43 C 0.56024(17) 0.64685(11) 0.03100(10) 0.0459(4) Uani 1 1 d . . . . .
H43A H 0.617733 0.582195 0.044693 0.069 Uiso 1 1 calc GR . . . .
H43B H 0.612461 0.694789 -0.011497 0.069 Uiso 1 1 calc GR . . . .
H43C H 0.480330 0.645459 0.005130 0.069 Uiso 1 1 calc GR . . . .
C44 C 0.42314(15) 0.77614(10) 0.09442(9) 0.0382(3) Uani 1 1 d . . . . .
H44A H 0.343376 0.774083 0.068783 0.057 Uiso 1 1 calc GR . . . .
H44B H 0.475146 0.823953 0.051514 0.057 Uiso 1 1 calc GR . . . .
H44C H 0.393124 0.794911 0.148733 0.057 Uiso 1 1 calc GR . . . .
C45 C 0.11176(12) 0.49514(9) 0.18575(8) 0.0264(2) Uani 1 1 d . . . . .
C46 C 0.15624(17) 0.39771(11) 0.16588(11) 0.0447(4) Uani 1 1 d . . . . .
H46A H 0.234383 0.402078 0.119750 0.067 Uiso 1 1 calc GR . . . .
H46B H 0.080630 0.382711 0.145150 0.067 Uiso 1 1 calc GR . . . .
H46C H 0.182191 0.345990 0.220020 0.067 Uiso 1 1 calc GR . . . .
C47 C -0.00848(14) 0.48617(12) 0.25945(9) 0.0408(3) Uani 1 1 d . . . . .
H47A H 0.017347 0.430703 0.311170 0.061 Uiso 1 1 calc GR . . . .
H47B H -0.086922 0.475959 0.237794 0.061 Uiso 1 1 calc GR . . . .
H47C H -0.032677 0.546120 0.276460 0.061 Uiso 1 1 calc GR . . . .
C48 C 0.06310(15) 0.57343(11) 0.10176(9) 0.0406(3) Uani 1 1 d . . . . .
H48A H 0.041607 0.637306 0.111709 0.061 Uiso 1 1 calc GR . . . .
H48B H -0.018619 0.558578 0.087862 0.061 Uiso 1 1 calc GR . . . .
H48C H 0.135206 0.574462 0.052014 0.061 Uiso 1 1 calc GR . . . .
B2 B 0.34849(13) 0.33627(10) 0.56962(9) 0.0248(3) Uani 1 1 d . . . . .

loop_
_atom_site_aniso_label
_atom_site_aniso_U_11
_atom_site_aniso_U_22
_atom_site_aniso_U_33
_atom_site_aniso_U_23
_atom_site_aniso_U_13
_atom_site_aniso_U_12
F1 0.0382(4) 0.0341(4) 0.0424(5) 0.0008(3) -0.0140(3) -0.0160(3)
F2 0.0332(4) 0.0565(5) 0.0283(4) -0.0203(4) -0.0065(3) 0.0081(4)
O1 0.0208(4) 0.0433(5) 0.0177(4) -0.0027(3) -0.0013(3) -0.0103(4)
O2 0.0203(4) 0.0426(5) 0.0181(4) -0.0022(3) -0.0017(3) -0.0108(3)
O3 0.0365(5) 0.0421(5) 0.0295(5) -0.0031(4) -0.0134(4) -0.0054(4)
C1 0.0500(9) 0.0621(10) 0.0331(8) 0.0044(7) -0.0136(7) -0.0186(8)
C2 0.0283(6) 0.0279(6) 0.0242(6) -0.0103(5) -0.0086(5) -0.0003(5)
C3 0.0227(5) 0.0267(5) 0.0203(5) -0.0079(4) -0.0020(4) -0.0046(4)
C4 0.0210(5) 0.0239(5) 0.0201(5) -0.0094(4) -0.0029(4) -0.0022(4)
C5 0.0236(5) 0.0361(6) 0.0224(6) -0.0093(5) -0.0003(4) -0.0071(5)
C6 0.0218(6) 0.0444(7) 0.0303(6) -0.0151(5) 0.0016(5) -0.0087(5)
C7 0.0208(5) 0.0400(7) 0.0347(7) -0.0180(5) -0.0068(5) -0.0011(5)
C8 0.0197(5) 0.0214(5) 0.0191(5) -0.0084(4) 0.0001(4) -0.0046(4)
C9 0.0200(5) 0.0304(6) 0.0173(5) -0.0069(4) 0.0006(4) -0.0044(4)
C10 0.0212(5) 0.0202(5) 0.0171(5) -0.0068(4) -0.0001(4) -0.0060(4)
C11 0.0225(5) 0.0213(5) 0.0175(5) -0.0071(4) -0.0026(4) -0.0047(4)
C12 0.0211(5) 0.0230(5) 0.0186(5) -0.0067(4) -0.0003(4) -0.0056(4)
C13 0.0212(5) 0.0221(5) 0.0209(5) -0.0080(4) -0.0036(4) -0.0036(4)
C14 0.0252(5) 0.0246(5) 0.0168(5) -0.0057(4) -0.0038(4) -0.0056(4)
C15 0.0235(5) 0.0226(5) 0.0185(5) -0.0070(4) -0.0006(4) -0.0074(4)
C16 0.0203(5) 0.0243(5) 0.0195(5) -0.0077(4) -0.0026(4) -0.0063(4)
C17 0.0211(5) 0.0301(6) 0.0225(5) -0.0082(4) -0.0040(4) -0.0064(4)
C18 0.0210(5) 0.0436(7) 0.0303(6) -0.0027(5) -0.0047(5) -0.0081(5)
C19 0.0305(7) 0.0605(9) 0.0545(9) -0.0382(8) -0.0038(6) -0.0121(6)
C20 0.0304(6) 0.0358(7) 0.0354(7) -0.0011(5) -0.0138(5) -0.0055(5)
C21 0.0259(5) 0.0308(6) 0.0176(5) -0.0047(4) -0.0012(4) -0.0114(5)
C22 0.0356(7) 0.0503(8) 0.0203(6) -0.0007(5) -0.0029(5) -0.0186(6)
C23 0.0426(7) 0.0412(7) 0.0339(7) -0.0124(6) 0.0049(6) -0.0250(6)
C24 0.0301(6) 0.0452(8) 0.0298(7) -0.0096(6) 0.0044(5) -0.0075(6)
B1 0.0200(6) 0.0319(7) 0.0169(6) -0.0044(5) -0.0002(4) -0.0071(5)
F3 0.0295(4) 0.0395(4) 0.0277(4) -0.0112(3) -0.0019(3) -0.0003(3)
F4 0.0295(4) 0.0299(4) 0.0367(4) -0.0009(3) -0.0056(3) -0.0095(3)
O4 0.0210(4) 0.0365(5) 0.0203(4) -0.0012(3) -0.0016(3) -0.0092(3)
O5 0.0195(4) 0.0404(5) 0.0213(4) 0.0004(3) -0.0004(3) -0.0085(3)
O6 0.0310(5) 0.0464(6) 0.0232(4) -0.0033(4) -0.0073(4) -0.0015(4)
C25 0.0442(8) 0.0398(7) 0.0325(7) -0.0117(6) -0.0179(6) -0.0021(6)
C26 0.0246(5) 0.0281(6) 0.0220(5) -0.0091(4) -0.0026(4) -0.0001(4)
C27 0.0209(5) 0.0400(7) 0.0327(7) -0.0118(5) -0.0047(5) -0.0036(5)
C28 0.0226(6) 0.0476(8) 0.0307(7) -0.0044(6) 0.0016(5) -0.0119(5)
C29 0.0241(6) 0.0387(7) 0.0223(6) -0.0030(5) -0.0001(4) -0.0083(5)
C30 0.0192(5) 0.0241(5) 0.0214(5) -0.0078(4) -0.0004(4) -0.0024(4)
C31 0.0210(5) 0.0259(5) 0.0227(5) -0.0065(4) 0.0006(4) -0.0028(4)
C32 0.0201(5) 0.0214(5) 0.0209(5) -0.0070(4) 0.0011(4) -0.0044(4)
C33 0.0218(5) 0.0280(6) 0.0198(5) -0.0043(4) 0.0007(4) -0.0078(4)
C34 0.0233(5) 0.0202(5) 0.0200(5) -0.0065(4) -0.0004(4) -0.0056(4)
C35 0.0240(5) 0.0214(5) 0.0182(5) -0.0057(4) -0.0013(4) -0.0040(4)
C36 0.0245(5) 0.0257(5) 0.0222(5) -0.0065(4) -0.0012(4) -0.0071(4)
C37 0.0282(6) 0.0247(5) 0.0207(5) -0.0052(4) 0.0010(4) -0.0077(4)
C38 0.0313(6) 0.0268(6) 0.0181(5) -0.0048(4) -0.0019(4) -0.0065(5)
C39 0.0249(5) 0.0233(5) 0.0201(5) -0.0081(4) -0.0017(4) -0.0043(4)
C40 0.0242(5) 0.0224(5) 0.0211(5) -0.0060(4) -0.0006(4) -0.0062(4)
C41 0.0332(6) 0.0298(6) 0.0235(6) -0.0024(5) 0.0014(5) -0.0118(5)
C42 0.0429(8) 0.0539(9) 0.0451(9) 0.0088(7) -0.0070(7) -0.0285(7)
C43 0.0579(9) 0.0410(8) 0.0340(7) -0.0110(6) 0.0181(7) -0.0180(7)
C44 0.0474(8) 0.0296(7) 0.0324(7) -0.0026(5) 0.0015(6) -0.0118(6)
C45 0.0304(6) 0.0283(6) 0.0229(6) -0.0079(5) -0.0051(5) -0.0082(5)
C46 0.0559(9) 0.0392(8) 0.0503(9) -0.0237(7) -0.0141(7) -0.0092(7)
C47 0.0290(6) 0.0629(10) 0.0333(7) -0.0133(7) -0.0040(5) -0.0156(6)
C48 0.0451(8) 0.0451(8) 0.0320(7) -0.0016(6) -0.0160(6) -0.0153(6)
B2 0.0192(6) 0.0297(6) 0.0211(6) -0.0020(5) 0.0000(5) -0.0059(5)

loop_
_atom_type_symbol
_atom_type_description
_atom_type_scat_dispersion_real
_atom_type_scat_dispersion_imag
_atom_type_scat_source
C C 0.0033 0.0016 'International Tables Vol C Tables 4.2.6.8 and 6.1.1.4'
H H 0.0000 0.0000 'International Tables Vol C Tables 4.2.6.8 and 6.1.1.4'
B B 0.0013 0.0007 'International Tables Vol C Tables 4.2.6.8 and 6.1.1.4'
F F 0.0171 0.0103 'International Tables Vol C Tables 4.2.6.8 and 6.1.1.4'
O O 0.0106 0.0060 'International Tables Vol C Tables 4.2.6.8 and 6.1.1.4'

loop_
_geom_angle_atom_site_label_1
_geom_angle_atom_site_label_2
_geom_angle_atom_site_label_3
_geom_angle
_geom_angle_site_symmetry_1
_geom_angle_site_symmetry_3
_geom_angle_publ_flag
C8 O1 B1 123.16(9) . . ?
C10 O2 B1 123.05(9) . . ?
C2 O3 C1 117.69(10) . . ?
O3 C1 H1A 109.5 . . ?
O3 C1 H1B 109.5 . . ?
O3 C1 H1C 109.5 . . ?
H1A C1 H1B 109.5 . . ?
H1A C1 H1C 109.5 . . ?
H1B C1 H1C 109.5 . . ?
O3 C2 C3 124.51(11) . . ?
O3 C2 C7 114.92(10) . . ?
C3 C2 C7 120.57(11) . . ?
C2 C3 H3 120.4 . . ?
C2 C3 C4 119.24(10) . . ?
C4 C3 H3 120.4 . . ?
C3 C4 C8 118.42(10) . . ?
C5 C4 C3 120.11(10) . . ?
C5 C4 C8 121.47(10) . . ?
C4 C5 H5 120.2 . . ?
C6 C5 C4 119.56(11) . . ?
C6 C5 H5 120.2 . . ?
C5 C6 H6 119.7 . . ?
C7 C6 C5 120.65(11) . . ?
C7 C6 H6 119.7 . . ?
C2 C7 H7 120.1 . . ?
C6 C7 C2 119.86(11) . . ?
C6 C7 H7 120.1 . . ?
O1 C8 C4 115.20(9) . . ?
O1 C8 C9 120.88(10) . . ?
C9 C8 C4 123.92(10) . . ?
C8 C9 H9 120.0 . . ?
C10 C9 C8 120.07(10) . . ?
C10 C9 H9 120.0 . . ?
O2 C10 C9 121.11(10) . . ?
O2 C10 C11 115.01(9) . . ?
C9 C10 C11 123.88(10) . . ?
C12 C11 C10 118.69(9) . . ?
C16 C11 C10 121.01(10) . . ?
C16 C11 C12 120.29(10) . . ?
C11 C12 H12 119.7 . . ?
C13 C12 C11 120.52(10) . . ?
C13 C12 H12 119.7 . . ?
C12 C13 C14 117.82(10) . . ?
C12 C13 C17 122.69(10) . . ?
C14 C13 C17 119.40(9) . . ?
C13 C14 H14 118.5 . . ?
C15 C14 C13 122.92(10) . . ?
C15 C14 H14 118.5 . . ?
C14 C15 C16 117.89(10) . . ?
C14 C15 C21 122.89(10) . . ?
C16 C15 C21 119.22(9) . . ?
C11 C16 C15 120.56(10) . . ?
C11 C16 H16 119.7 . . ?
C15 C16 H16 119.7 . . ?
C18 C17 C13 111.99(9) . . ?
C18 C17 C19 108.83(11) . . ?
C18 C17 C20 108.28(10) . . ?
C19 C17 C13 108.15(9) . . ?
C19 C17 C20 109.44(11) . . ?
C20 C17 C13 110.12(9) . . ?
C17 C18 H18A 109.5 . . ?
C17 C18 H18B 109.5 . . ?
C17 C18 H18C 109.5 . . ?
H18A C18 H18B 109.5 . . ?
H18A C18 H18C 109.5 . . ?
H18B C18 H18C 109.5 . . ?
C17 C19 H19A 109.5 . . ?
C17 C19 H19B 109.5 . . ?
C17 C19 H19C 109.5 . . ?
H19A C19 H19B 109.5 . . ?
H19A C19 H19C 109.5 . . ?
H19B C19 H19C 109.5 . . ?
C17 C20 H20A 109.5 . . ?
C17 C20 H20B 109.5 . . ?
C17 C20 H20C 109.5 . . ?
H20A C20 H20B 109.5 . . ?
H20A C20 H20C 109.5 . . ?
H20B C20 H20C 109.5 . . ?
C22 C21 C15 112.21(9) . . ?
C22 C21 C23 108.76(11) . . ?
C22 C21 C24 107.78(10) . . ?
C23 C21 C15 108.96(9) . . ?
C23 C21 C24 109.48(11) . . ?
C24 C21 C15 109.61(10) . . ?
C21 C22 H22A 109.5 . . ?
C21 C22 H22B 109.5 . . ?
C21 C22 H22C 109.5 . . ?
H22A C22 H22B 109.5 . . ?
H22A C22 H22C 109.5 . . ?
H22B C22 H22C 109.5 . . ?
C21 C23 H23A 109.5 . . ?
C21 C23 H23B 109.5 . . ?
C21 C23 H23C 109.5 . . ?
H23A C23 H23B 109.5 . . ?
H23A C23 H23C 109.5 . . ?
H23B C23 H23C 109.5 . . ?
C21 C24 H24A 109.5 . . ?
C21 C24 H24B 109.5 . . ?
C21 C24 H24C 109.5 . . ?
H24A C24 H24B 109.5 . . ?
H24A C24 H24C 109.5 . . ?
H24B C24 H24C 109.5 . . ?
F1 B1 F2 111.69(10) . . ?
F1 B1 O1 108.91(10) . . ?
F1 B1 O2 109.05(10) . . ?
F2 B1 O1 108.09(10) . . ?
F2 B1 O2 107.77(10) . . ?
O2 B1 O1 111.34(9) . . ?
C34 O4 B2 122.83(9) . . ?
C32 O5 B2 123.08(9) . . ?
C26 O6 C25 116.69(10) . . ?
O6 C25 H25A 109.5 . . ?
O6 C25 H25B 109.5 . . ?
O6 C25 H25C 109.5 . . ?
H25A C25 H25B 109.5 . . ?
H25A C25 H25C 109.5 . . ?
H25B C25 H25C 109.5 . . ?
O6 C26 C27 124.02(11) . . ?
O6 C26 C31 115.49(10) . . ?
C27 C26 C31 120.50(11) . . ?
C26 C27 H27 120.4 . . ?
C26 C27 C28 119.20(11) . . ?
C28 C27 H27 120.4 . . ?
C27 C28 H28 119.4 . . ?
C29 C28 C27 121.24(11) . . ?
C29 C28 H28 119.4 . . ?
C28 C29 H29 120.3 . . ?
C28 C29 C30 119.38(11) . . ?
C30 C29 H29 120.3 . . ?
C29 C30 C32 121.34(10) . . ?
C31 C30 C29 119.73(10) . . ?
C31 C30 C32 118.89(10) . . ?
C26 C31 C30 119.96(10) . . ?
C26 C31 H31 120.0 . . ?
C30 C31 H31 120.0 . . ?
O5 C32 C30 115.48(10) . . ?
O5 C32 C33 120.94(10) . . ?
C33 C32 C30 123.57(10) . . ?
C32 C33 H33 119.9 . . ?
C32 C33 C34 120.24(10) . . ?
C34 C33 H33 119.9 . . ?
O4 C34 C33 121.08(10) . . ?
O4 C34 C35 116.12(10) . . ?
C33 C34 C35 122.79(10) . . ?
C36 C35 C34 120.14(10) . . ?
C40 C35 C34 119.29(10) . . ?
C40 C35 C36 120.57(10) . . ?
C35 C36 H36 119.9 . . ?
C37 C36 C35 120.29(10) . . ?
C37 C36 H36 119.9 . . ?
C36 C37 C38 117.85(10) . . ?
C36 C37 C41 122.56(10) . . ?
C38 C37 C41 119.58(10) . . ?
C37 C38 H38 118.3 . . ?
C39 C38 C37 123.33(10) . . ?
C39 C38 H38 118.3 . . ?
C38 C39 C40 117.51(10) . . ?
C38 C39 C45 122.40(10) . . ?
C40 C39 C45 120.02(10) . . ?
C35 C40 C39 120.45(10) . . ?
C35 C40 H40 119.8 . . ?
C39 C40 H40 119.8 . . ?
C37 C41 C43 109.51(10) . . ?
C42 C41 C37 112.01(10) . . ?
C42 C41 C43 108.99(12) . . ?
C44 C41 C37 109.35(10) . . ?
C44 C41 C42 107.99(12) . . ?
C44 C41 C43 108.94(11) . . ?
C41 C42 H42A 109.5 . . ?
C41 C42 H42B 109.5 . . ?
C41 C42 H42C 109.5 . . ?
H42A C42 H42B 109.5 . . ?
H42A C42 H42C 109.5 . . ?
H42B C42 H42C 109.5 . . ?
C41 C43 H43A 109.5 . . ?
C41 C43 H43B 109.5 . . ?
C41 C43 H43C 109.5 . . ?
H43A C43 H43B 109.5 . . ?
H43A C43 H43C 109.5 . . ?
H43B C43 H43C 109.5 . . ?
C41 C44 H44A 109.5 . . ?
C41 C44 H44B 109.5 . . ?
C41 C44 H44C 109.5 . . ?
H44A C44 H44B 109.5 . . ?
H44A C44 H44C 109.5 . . ?
H44B C44 H44C 109.5 . . ?
C39 C45 C47 110.82(10) . . ?
C46 C45 C39 107.88(10) . . ?
C46 C45 C47 108.70(12) . . ?
C46 C45 C48 108.41(11) . . ?
C48 C45 C39 112.54(10) . . ?
C48 C45 C47 108.41(11) . . ?
C45 C46 H46A 109.5 . . ?
C45 C46 H46B 109.5 . . ?
C45 C46 H46C 109.5 . . ?
H46A C46 H46B 109.5 . . ?
H46A C46 H46C 109.5 . . ?
H46B C46 H46C 109.5 . . ?
C45 C47 H47A 109.5 . . ?
C45 C47 H47B 109.5 . . ?
C45 C47 H47C 109.5 . . ?
H47A C47 H47B 109.5 . . ?
H47A C47 H47C 109.5 . . ?
H47B C47 H47C 109.5 . . ?
C45 C48 H48A 109.5 . . ?
C45 C48 H48B 109.5 . . ?
C45 C48 H48C 109.5 . . ?
H48A C48 H48B 109.5 . . ?
H48A C48 H48C 109.5 . . ?
H48B C48 H48C 109.5 . . ?
F3 B2 O4 108.69(10) . . ?
F3 B2 O5 107.85(10) . . ?
F4 B2 F3 111.21(10) . . ?
F4 B2 O4 109.01(10) . . ?
F4 B2 O5 108.93(10) . . ?
O5 B2 O4 111.16(9) . . ?

loop_
_geom_bond_atom_site_label_1
_geom_bond_atom_site_label_2
_geom_bond_distance
_geom_bond_site_symmetry_2
_geom_bond_publ_flag
F1 B1 1.3603(15) . ?
F2 B1 1.3699(15) . ?
O1 C8 1.3005(13) . ?
O1 B1 1.4855(15) . ?
O2 C10 1.2981(13) . ?
O2 B1 1.4854(14) . ?
O3 C1 1.4020(18) . ?
O3 C2 1.3692(15) . ?
C1 H1A 0.9800 . ?
C1 H1B 0.9800 . ?
C1 H1C 0.9800 . ?
C2 C3 1.3893(16) . ?
C2 C7 1.3932(17) . ?
C3 H3 0.9500 . ?
C3 C4 1.4059(15) . ?
C4 C5 1.3947(15) . ?
C4 C8 1.4709(15) . ?
C5 H5 0.9500 . ?
C5 C6 1.3926(17) . ?
C6 H6 0.9500 . ?
C6 C7 1.3809(18) . ?
C7 H7 0.9500 . ?
C8 C9 1.3894(15) . ?
C9 H9 0.9500 . ?
C9 C10 1.3886(15) . ?
C10 C11 1.4784(15) . ?
C11 C12 1.4061(15) . ?
C11 C16 1.3912(15) . ?
C12 H12 0.9500 . ?
C12 C13 1.3889(15) . ?
C13 C14 1.4052(15) . ?
C13 C17 1.5383(15) . ?
C14 H14 0.9500 . ?
C14 C15 1.3942(15) . ?
C15 C16 1.3993(15) . ?
C15 C21 1.5363(15) . ?
C16 H16 0.9500 . ?
C17 C18 1.5309(16) . ?
C17 C19 1.5312(17) . ?
C17 C20 1.5337(17) . ?
C18 H18A 0.9800 . ?
C18 H18B 0.9800 . ?
C18 H18C 0.9800 . ?
C19 H19A 0.9800 . ?
C19 H19B 0.9800 . ?
C19 H19C 0.9800 . ?
C20 H20A 0.9800 . ?
C20 H20B 0.9800 . ?
C20 H20C 0.9800 . ?
C21 C22 1.5296(16) . ?
C21 C23 1.5315(17) . ?
C21 C24 1.5344(18) . ?
C22 H22A 0.9800 . ?
C22 H22B 0.9800 . ?
C22 H22C 0.9800 . ?
C23 H23A 0.9800 . ?
C23 H23B 0.9800 . ?
C23 H23C 0.9800 . ?
C24 H24A 0.9800 . ?
C24 H24B 0.9800 . ?
C24 H24C 0.9800 . ?
F3 B2 1.3773(15) . ?
F4 B2 1.3633(15) . ?
O4 C34 1.3001(13) . ?
O4 B2 1.4917(15) . ?
O5 C32 1.3012(13) . ?
O5 B2 1.4892(15) . ?
O6 C25 1.4227(16) . ?
O6 C26 1.3677(14) . ?
C25 H25A 0.9800 . ?
C25 H25B 0.9800 . ?
C25 H25C 0.9800 . ?
C26 C27 1.3879(17) . ?
C26 C31 1.3911(16) . ?
C27 H27 0.9500 . ?
C27 C28 1.3905(18) . ?
C28 H28 0.9500 . ?
C28 C29 1.3828(17) . ?
C29 H29 0.9500 . ?
C29 C30 1.4022(15) . ?
C30 C31 1.3946(16) . ?
C30 C32 1.4705(15) . ?
C31 H31 0.9500 . ?
C32 C33 1.3857(15) . ?
C33 H33 0.9500 . ?
C33 C34 1.3904(15) . ?
C34 C35 1.4750(15) . ?
C35 C36 1.4040(15) . ?
C35 C40 1.3929(15) . ?
C36 H36 0.9500 . ?
C36 C37 1.3887(16) . ?
C37 C38 1.4022(16) . ?
C37 C41 1.5359(16) . ?
C38 H38 0.9500 . ?
C38 C39 1.3937(15) . ?
C39 C40 1.4023(15) . ?
C39 C45 1.5333(16) . ?
C40 H40 0.9500 . ?
C41 C42 1.5331(19) . ?
C41 C43 1.5360(19) . ?
C41 C44 1.5326(19) . ?
C42 H42A 0.9800 . ?
C42 H42B 0.9800 . ?
C42 H42C 0.9800 . ?
C43 H43A 0.9800 . ?
C43 H43B 0.9800 . ?
C43 H43C 0.9800 . ?
C44 H44A 0.9800 . ?
C44 H44B 0.9800 . ?
C44 H44C 0.9800 . ?
C45 C46 1.5311(18) . ?
C45 C47 1.5339(18) . ?
C45 C48 1.5328(18) . ?
C46 H46A 0.9800 . ?
C46 H46B 0.9800 . ?
C46 H46C 0.9800 . ?
C47 H47A 0.9800 . ?
C47 H47B 0.9800 . ?
C47 H47C 0.9800 . ?
C48 H48A 0.9800 . ?
C48 H48B 0.9800 . ?
C48 H48C 0.9800 . ?

loop_
_geom_torsion_atom_site_label_1
_geom_torsion_atom_site_label_2
_geom_torsion_atom_site_label_3
_geom_torsion_atom_site_label_4
_geom_torsion
_geom_torsion_site_symmetry_1
_geom_torsion_site_symmetry_2
_geom_torsion_site_symmetry_3
_geom_torsion_site_symmetry_4
_geom_torsion_publ_flag
O1 C8 C9 C10 -0.90(17) . . . . ?
O2 C10 C11 C12 11.40(14) . . . . ?
O2 C10 C11 C16 -169.86(10) . . . . ?
O3 C2 C3 C4 179.13(10) . . . . ?
O3 C2 C7 C6 -179.93(11) . . . . ?
C1 O3 C2 C3 2.55(18) . . . . ?
C1 O3 C2 C7 -177.63(13) . . . . ?
C2 C3 C4 C5 1.01(16) . . . . ?
C2 C3 C4 C8 -179.33(10) . . . . ?
C3 C2 C7 C6 -0.09(18) . . . . ?
C3 C4 C5 C6 -0.55(17) . . . . ?
C3 C4 C8 O1 -10.94(15) . . . . ?
C3 C4 C8 C9 169.45(10) . . . . ?
C4 C5 C6 C7 -0.23(19) . . . . ?
C4 C8 C9 C10 178.69(10) . . . . ?
C5 C4 C8 O1 168.71(10) . . . . ?
C5 C4 C8 C9 -10.90(17) . . . . ?
C5 C6 C7 C2 0.55(19) . . . . ?
C7 C2 C3 C4 -0.68(17) . . . . ?
C8 O1 B1 F1 -113.68(12) . . . . ?
C8 O1 B1 F2 124.80(11) . . . . ?
C8 O1 B1 O2 6.61(16) . . . . ?
C8 C4 C5 C6 179.80(11) . . . . ?
C8 C9 C10 O2 0.51(17) . . . . ?
C8 C9 C10 C11 -179.24(10) . . . . ?
C9 C10 C11 C12 -168.83(10) . . . . ?
C9 C10 C11 C16 9.91(16) . . . . ?
C10 O2 B1 F1 113.20(12) . . . . ?
C10 O2 B1 F2 -125.38(11) . . . . ?
C10 O2 B1 O1 -7.00(15) . . . . ?
C10 C11 C12 C13 177.85(9) . . . . ?
C10 C11 C16 C15 -178.13(10) . . . . ?
C11 C12 C13 C14 0.81(16) . . . . ?
C11 C12 C13 C17 -175.81(10) . . . . ?
C12 C11 C16 C15 0.59(16) . . . . ?
C12 C13 C14 C15 -0.46(16) . . . . ?
C12 C13 C17 C18 -6.98(15) . . . . ?
C12 C13 C17 C19 112.94(13) . . . . ?
C12 C13 C17 C20 -127.52(12) . . . . ?
C13 C14 C15 C16 0.17(16) . . . . ?
C13 C14 C15 C21 -179.51(10) . . . . ?
C14 C13 C17 C18 176.46(10) . . . . ?
C14 C13 C17 C19 -63.63(14) . . . . ?
C14 C13 C17 C20 55.91(14) . . . . ?
C14 C15 C16 C11 -0.23(16) . . . . ?
C14 C15 C21 C22 1.89(16) . . . . ?
C14 C15 C21 C23 -118.61(12) . . . . ?
C14 C15 C21 C24 121.61(12) . . . . ?
C16 C11 C12 C13 -0.90(16) . . . . ?
C16 C15 C21 C22 -177.78(11) . . . . ?
C16 C15 C21 C23 61.71(14) . . . . ?
C16 C15 C21 C24 -58.07(13) . . . . ?
C17 C13 C14 C15 176.27(10) . . . . ?
C21 C15 C16 C11 179.46(10) . . . . ?
B1 O1 C8 C4 177.28(10) . . . . ?
B1 O1 C8 C9 -3.10(17) . . . . ?
B1 O2 C10 C9 3.86(16) . . . . ?
B1 O2 C10 C11 -176.36(10) . . . . ?
O4 C34 C35 C36 161.12(10) . . . . ?
O4 C34 C35 C40 -19.13(15) . . . . ?
O5 C32 C33 C34 -1.73(17) . . . . ?
O6 C26 C27 C28 179.95(12) . . . . ?
O6 C26 C31 C30 179.48(10) . . . . ?
C25 O6 C26 C27 1.24(17) . . . . ?
C25 O6 C26 C31 -179.01(11) . . . . ?
C26 C27 C28 C29 0.3(2) . . . . ?
C27 C26 C31 C30 -0.76(17) . . . . ?
C27 C28 C29 C30 -0.2(2) . . . . ?
C28 C29 C30 C31 -0.30(18) . . . . ?
C28 C29 C30 C32 177.46(12) . . . . ?
C29 C30 C31 C26 0.80(17) . . . . ?
C29 C30 C32 O5 -178.08(11) . . . . ?
C29 C30 C32 C33 0.97(17) . . . . ?
C30 C32 C33 C34 179.27(10) . . . . ?
C31 C26 C27 C28 0.22(19) . . . . ?
C31 C30 C32 O5 -0.30(15) . . . . ?
C31 C30 C32 C33 178.75(10) . . . . ?
C32 O5 B2 F3 -110.18(12) . . . . ?
C32 O5 B2 F4 129.00(11) . . . . ?
C32 O5 B2 O4 8.87(16) . . . . ?
C32 C30 C31 C26 -177.02(10) . . . . ?
C32 C33 C34 O4 1.83(17) . . . . ?
C32 C33 C34 C35 -177.23(10) . . . . ?
C33 C34 C35 C36 -19.78(16) . . . . ?
C33 C34 C35 C40 159.97(11) . . . . ?
C34 O4 B2 F3 109.80(11) . . . . ?
C34 O4 B2 F4 -128.83(11) . . . . ?
C34 O4 B2 O5 -8.75(16) . . . . ?
C34 C35 C36 C37 -179.70(10) . . . . ?
C34 C35 C40 C39 -179.49(10) . . . . ?
C35 C36 C37 C38 -0.69(17) . . . . ?
C35 C36 C37 C41 178.77(11) . . . . ?
C36 C35 C40 C39 0.26(17) . . . . ?
C36 C37 C38 C39 0.05(18) . . . . ?
C36 C37 C41 C42 1.89(17) . . . . ?
C36 C37 C41 C43 122.92(13) . . . . ?
C36 C37 C41 C44 -117.78(13) . . . . ?
C37 C38 C39 C40 0.73(17) . . . . ?
C37 C38 C39 C45 -176.05(11) . . . . ?
C38 C37 C41 C42 -178.66(12) . . . . ?
C38 C37 C41 C43 -57.62(15) . . . . ?
C38 C37 C41 C44 61.67(14) . . . . ?
C38 C39 C40 C35 -0.87(16) . . . . ?
C38 C39 C45 C46 101.54(13) . . . . ?
C38 C39 C45 C47 -139.57(12) . . . . ?
C38 C39 C45 C48 -18.00(16) . . . . ?
C40 C35 C36 C37 0.55(17) . . . . ?
C40 C39 C45 C46 -75.17(14) . . . . ?
C40 C39 C45 C47 43.72(15) . . . . ?
C40 C39 C45 C48 165.29(11) . . . . ?
C41 C37 C38 C39 -179.43(11) . . . . ?
C45 C39 C40 C35 175.99(10) . . . . ?
B2 O4 C34 C33 3.98(16) . . . . ?
B2 O4 C34 C35 -176.90(10) . . . . ?
B2 O5 C32 C30 174.89(10) . . . . ?
B2 O5 C32 C33 -4.19(17) . . . . ?
